data_7208397
loop_
_publ_author_name
'Gulbransen, Jayne L.'
'Fitchett, Christopher M.'

_publ_section_title
;
 Anion directed control of supramolecular structure in silver complexes
 through weak interactions
;
_journal_issue 17
_journal_name_full CrystEngComm
_journal_page_first 5394
_journal_paper_doi 10.1039/c2ce25733e
_journal_volume 14
_journal_year 2012
_chemical_absolute_configuration ad
_chemical_formula_moiety 'C32 H32 Ag3 N16, C2 H3 N, 3(Cl O4)'
_chemical_formula_sum 'C34 H35 Ag3 Cl3 N17 O12'
_chemical_formula_weight 1303.75
_chemical_name_systematic
;
?
;
_space_group_crystal_system monoclinic
_space_group_IT_number 7
_space_group_name_Hall 'P -2yc'
_space_group_name_H-M_alt 'P 1 c 1'
_symmetry_space_group_name_Hall 'P -2yc'
_symmetry_space_group_name_H-M 'P 1 c 1'
_atom_sites_solution_hydrogens geom
_atom_sites_solution_primary direct
_atom_sites_solution_secondary difmap
_audit_creation_date 2012-06-10
_audit_creation_method
;
Olex2 1.2-beta
(compiled 2012.05.09 svn.r2324, GUI svn.r4230)
;
_cell_angle_alpha 90.00
_cell_angle_beta 109.1470(10)
_cell_angle_gamma 90.00
_cell_formula_units_Z 2
_cell_length_a 11.8432(4)
_cell_length_b 12.4409(4)
_cell_length_c 15.8426(4)
_cell_measurement_reflns_used 9947
_cell_measurement_temperature 296(2)
_cell_measurement_theta_max 32.05
_cell_measurement_theta_min 2.45
_cell_volume 2205.12(12)
_computing_molecular_graphics
;
O. V. Dolomanov, L. J. Bourhis, R. J. Gildea, J. A. K. Howard and H. Puschmann,
OLEX2: a complete structure solution, refinement and analysis program.
J. Appl. Cryst. (2009). 42, 339-341.
;
_computing_publication_material
;
O. V. Dolomanov, L. J. Bourhis, R. J. Gildea, J. A. K. Howard and H. Puschmann,
OLEX2: a complete structure solution, refinement and analysis program.
J. Appl. Cryst. (2009). 42, 339-341.
;
_computing_structure_refinement
;
SHELXL, G.M. Sheldrick, Acta Cryst.
(2008). A64, 112-122
;
_computing_structure_solution
;
SHELXS, G.M. Sheldrick, Acta Cryst.
(2008). A64, 112-122
;
_diffrn_ambient_temperature 296.15
_diffrn_measured_fraction_theta_full 0.999
_diffrn_measured_fraction_theta_max 0.999
_diffrn_measurement_device_type 'Bruker APEX-II CCD'
_diffrn_measurement_method '\f and \w scans'
_diffrn_radiation_monochromator graphite
_diffrn_radiation_type MoK\a
_diffrn_radiation_wavelength 0.71073
_diffrn_reflns_av_R_equivalents 0.0315
_diffrn_reflns_av_unetI/netI 0.0257
_diffrn_reflns_limit_h_max 15
_diffrn_reflns_limit_h_min -15
_diffrn_reflns_limit_k_max 16
_diffrn_reflns_limit_k_min -16
_diffrn_reflns_limit_l_max 20
_diffrn_reflns_limit_l_min -20
_diffrn_reflns_number 49118
_diffrn_reflns_theta_full 27.50
_diffrn_reflns_theta_max 27.50
_diffrn_reflns_theta_min 2.49
_diffrn_source 'fine-focus sealed tube'
_diffrn_standards_number 0
_exptl_absorpt_coefficient_mu 1.583
_exptl_absorpt_correction_T_max 0.7469
_exptl_absorpt_correction_T_min 0.6112
_exptl_absorpt_correction_type multi-scan
_exptl_absorpt_process_details
;
SADABS-2008/1 (Bruker,2008) was used for absorption correction.
wR2(int) was 0.0620 before and 0.0492 after correction.
The Ratio of minimum to maximum transmission is 0.8183.
The \l/2 correction factor is 0.0015.
;
_exptl_crystal_colour colourless
_exptl_crystal_colour_primary colourless
_exptl_crystal_density_diffrn 1.964
_exptl_crystal_density_method 'not measured'
_exptl_crystal_description rod
_exptl_crystal_F_000 1292
_exptl_crystal_size_max 0.51
_exptl_crystal_size_mid 0.13
_exptl_crystal_size_min 0.06
_refine_diff_density_max 0.693
_refine_diff_density_min -0.530
_refine_diff_density_rms 0.059
_refine_ls_abs_structure_details 'Flack H D (1983), Acta Cryst. A39, 876-881'
_refine_ls_abs_structure_Flack 0.228(12)
_refine_ls_extinction_method none
_refine_ls_goodness_of_fit_ref 1.033
_refine_ls_hydrogen_treatment constr
_refine_ls_matrix_type full
_refine_ls_number_parameters 633
_refine_ls_number_reflns 10072
_refine_ls_number_restraints 8
_refine_ls_restrained_S_all 1.035
_refine_ls_R_factor_all 0.0221
_refine_ls_R_factor_gt 0.0204
_refine_ls_shift/su_max 0.001
_refine_ls_shift/su_mean 0.000
_refine_ls_structure_factor_coef Fsqd
_refine_ls_weighting_details 'calc w=1/[\s^2^(Fo^2^)+(0.0229P)^2^+0.9761P] where P=(Fo^2^+2Fc^2^)/3'
_refine_ls_weighting_scheme calc
_refine_ls_wR_factor_gt 0.0477
_refine_ls_wR_factor_ref 0.0485
_reflns_number_gt 9700
_reflns_number_total 10072
_reflns_threshold_expression >2sigma(I)
_cod_data_source_file c2ce25733e.txt
_cod_data_source_block 2
_cod_database_code 7208397

loop_
_space_group_symop_id
_space_group_symop_operation_xyz
1 'x, y, z'
2 'x, -y, z+1/2'

loop_
_atom_site_label
_atom_site_type_symbol
_atom_site_fract_x
_atom_site_fract_y
_atom_site_fract_z
_atom_site_U_iso_or_equiv
_atom_site_adp_type
_atom_site_occupancy
_atom_site_symmetry_multiplicity
_atom_site_calc_flag
_atom_site_refinement_flags
_atom_site_disorder_assembly
_atom_site_disorder_group
Ag1 Ag 0.662662(16) 0.444669(15) 0.737155(13) 0.02162(4) Uani 1 1 d . . .
Ag2 Ag 0.500439(16) 0.629106(15) 0.643251(12) 0.02150(5) Uani 1 1 d . . .
Ag3 Ag 0.607429(18) 0.751175(17) 0.517674(14) 0.02392(5) Uani 1 1 d . . .
C2 C 0.8310(2) 0.6321(2) 0.72166(17) 0.0209(5) Uani 1 1 d . . .
C4 C 0.9782(3) 0.5550(3) 0.68808(19) 0.0300(6) Uani 1 1 d . . .
H4 H 1.0485 0.5436 0.6753 0.036 Uiso 1 1 calc R . .
C5 C 0.8957(3) 0.4806(3) 0.68867(19) 0.0285(6) Uani 1 1 d . . .
H5 H 0.9001 0.4080 0.6762 0.034 Uiso 1 1 calc R . .
C6 C 0.9888(3) 0.7602(3) 0.7173(3) 0.0408(8) Uani 1 1 d . . .
H6A H 0.9582 0.7965 0.6601 0.049 Uiso 1 1 calc R . .
H6B H 1.0751 0.7559 0.7336 0.049 Uiso 1 1 calc R . .
C7 C 0.9558(3) 0.8229(3) 0.7873(3) 0.0439(9) Uani 1 1 d . . .
H7A H 0.9972 0.7938 0.8461 0.053 Uiso 1 1 calc R . .
H7B H 0.9789 0.8976 0.7864 0.053 Uiso 1 1 calc R . .
C9 C 0.7658(3) 0.7216(2) 0.74004(16) 0.0223(6) Uani 1 1 d . . .
C11 C 0.7452(3) 0.8876(2) 0.7785(2) 0.0330(7) Uani 1 1 d . . .
H11 H 0.7604 0.9586 0.7972 0.040 Uiso 1 1 calc R . .
C12 C 0.6383(3) 0.8360(2) 0.75654(18) 0.0297(6) Uani 1 1 d . . .
H12 H 0.5673 0.8665 0.7580 0.036 Uiso 1 1 calc R . .
C14 C 0.4334(2) 0.3822(2) 0.78453(17) 0.0203(5) Uani 1 1 d . . .
C16 C 0.4521(3) 0.2096(2) 0.81604(19) 0.0279(6) Uani 1 1 d . . .
H16 H 0.4382 0.1401 0.8320 0.034 Uiso 1 1 calc R . .
C17 C 0.5467(3) 0.2441(2) 0.7922(2) 0.0271(6) Uani 1 1 d . . .
H17 H 0.6097 0.2011 0.7896 0.032 Uiso 1 1 calc R . .
C18 C 0.2642(3) 0.3066(2) 0.82408(19) 0.0278(6) Uani 1 1 d . . .
H18A H 0.2531 0.2476 0.8606 0.033 Uiso 1 1 calc R . .
H18B H 0.2013 0.3032 0.7666 0.033 Uiso 1 1 calc R . .
C19 C 0.2581(3) 0.4126(2) 0.86927(19) 0.0272(6) Uani 1 1 d . . .
H19A H 0.1771 0.4253 0.8690 0.033 Uiso 1 1 calc R . .
H19B H 0.3105 0.4107 0.9309 0.033 Uiso 1 1 calc R . .
C21 C 0.3787(2) 0.4871(2) 0.78032(16) 0.0196(5) Uani 1 1 d . . .
C23 C 0.2634(2) 0.6056(2) 0.81388(18) 0.0243(6) Uani 1 1 d . . .
H23 H 0.2094 0.6387 0.8369 0.029 Uiso 1 1 calc R . .
C24 C 0.3266(2) 0.6530(2) 0.76635(17) 0.0228(5) Uani 1 1 d . . .
H24 H 0.3217 0.7252 0.7504 0.027 Uiso 1 1 calc R . .
C26 C 0.5691(2) 0.4547(2) 0.50885(17) 0.0218(5) Uani 1 1 d . . .
C28 C 0.4460(3) 0.3214(2) 0.50317(18) 0.0275(6) Uani 1 1 d . . .
H28 H 0.4069 0.2554 0.4914 0.033 Uiso 1 1 calc R . .
C29 C 0.4181(3) 0.4062(2) 0.54649(18) 0.0260(6) Uani 1 1 d . . .
H29 H 0.3557 0.4075 0.5700 0.031 Uiso 1 1 calc R . .
C30 C 0.6066(3) 0.2945(2) 0.42846(18) 0.0292(6) Uani 1 1 d . . .
H30A H 0.5705 0.3105 0.3654 0.035 Uiso 1 1 calc R . .
H30B H 0.6018 0.2176 0.4366 0.035 Uiso 1 1 calc R . .
C31 C 0.7366(3) 0.3301(2) 0.46049(19) 0.0283(6) Uani 1 1 d . . .
H31A H 0.7767 0.3023 0.5200 0.034 Uiso 1 1 calc R . .
H31B H 0.7770 0.3021 0.4209 0.034 Uiso 1 1 calc R . .
C33 C 0.6654(3) 0.5089(2) 0.48911(17) 0.0228(5) Uani 1 1 d . . .
C35 C 0.8227(3) 0.5157(3) 0.44465(18) 0.0293(6) Uani 1 1 d . . .
H35 H 0.8859 0.4968 0.4251 0.035 Uiso 1 1 calc R . .
C36 C 0.7918(3) 0.6166(3) 0.46220(19) 0.0286(6) Uani 1 1 d . . .
H36 H 0.8314 0.6792 0.4562 0.034 Uiso 1 1 calc R . .
C38 C 0.3372(3) 0.8413(2) 0.55675(17) 0.0226(6) Uani 1 1 d . . .
C40 C 0.1531(3) 0.8007(3) 0.54552(18) 0.0292(6) Uani 1 1 d . . .
H40 H 0.0727 0.8052 0.5403 0.035 Uiso 1 1 calc R . .
C41 C 0.2178(3) 0.7089(3) 0.54825(19) 0.0279(6) Uani 1 1 d . . .
H41 H 0.1877 0.6394 0.5449 0.034 Uiso 1 1 calc R . .
C42 C 0.2093(3) 1.0004(2) 0.5516(2) 0.0323(7) Uani 1 1 d . . .
H42A H 0.1438 1.0152 0.5740 0.039 Uiso 1 1 calc R . .
H42B H 0.1879 1.0278 0.4911 0.039 Uiso 1 1 calc R . .
C43 C 0.3228(3) 1.0555(2) 0.6107(2) 0.0342(7) Uani 1 1 d . . .
H43A H 0.3156 1.1326 0.6017 0.041 Uiso 1 1 calc R . .
H43B H 0.3340 1.0407 0.6730 0.041 Uiso 1 1 calc R . .
C45 C 0.4353(3) 0.9125(2) 0.56386(17) 0.0242(6) Uani 1 1 d . . .
C47 C 0.5299(3) 1.0673(3) 0.5925(2) 0.0334(7) Uani 1 1 d . . .
H47 H 0.5501 1.1384 0.6088 0.040 Uiso 1 1 calc R . .
C48 C 0.5975(3) 0.9933(2) 0.5681(2) 0.0314(6) Uani 1 1 d . . .
H48 H 0.6730 1.0060 0.5642 0.038 Uiso 1 1 calc R . .
C51 C 0.8479(4) 0.1913(3) 0.7024(3) 0.0461(9) Uani 1 1 d . . .
C52 C 0.9567(4) 0.1304(4) 0.7131(3) 0.0605(11) Uani 1 1 d . . .
H52A H 1.0045 0.1674 0.6838 0.091 Uiso 1 1 calc R . .
H52B H 0.9362 0.0604 0.6871 0.091 Uiso 1 1 calc R . .
H52C H 1.0010 0.1231 0.7756 0.091 Uiso 1 1 calc R . .
Cl60 Cl 0.27291(6) 0.05896(5) 0.32637(4) 0.02310(13) Uani 1 1 d . . .
Cl65 Cl 0.10371(6) 0.35476(6) 0.54492(5) 0.03193(16) Uani 1 1 d . . .
Cl70 Cl 0.84152(10) 0.95514(10) 0.47081(7) 0.0616(3) Uani 1 1 d . . .
N1 N 0.8034(2) 0.52824(19) 0.71058(15) 0.0229(5) Uani 1 1 d . . .
N3 N 0.9378(2) 0.6510(2) 0.71024(15) 0.0266(5) Uani 1 1 d . . .
N8 N 0.6508(2) 0.73131(18) 0.73168(16) 0.0228(5) Uani 1 1 d . . .
N10 N 0.8259(2) 0.8150(2) 0.76768(16) 0.0282(5) Uani 1 1 d . . .
N13 N 0.5347(2) 0.35295(18) 0.77232(15) 0.0213(5) Uani 1 1 d . . .
N15 N 0.3821(2) 0.29781(19) 0.81178(15) 0.0233(5) Uani 1 1 d . . .
N20 N 0.3991(2) 0.57827(18) 0.74517(15) 0.0211(4) Uani 1 1 d . . .
N22 N 0.2950(2) 0.49930(19) 0.82102(14) 0.0217(5) Uani 1 1 d . . .
N25 N 0.4955(2) 0.48972(19) 0.55043(15) 0.0222(5) Uani 1 1 d . . .
N27 N 0.5426(2) 0.35197(19) 0.48030(15) 0.0237(5) Uani 1 1 d . . .
N32 N 0.6934(2) 0.6124(2) 0.49023(15) 0.0240(5) Uani 1 1 d . . .
N34 N 0.7415(2) 0.4476(2) 0.46158(14) 0.0243(5) Uani 1 1 d . . .
N37 N 0.3344(2) 0.73467(19) 0.55665(15) 0.0244(5) Uani 1 1 d . . .
N39 N 0.2300(2) 0.8843(2) 0.55192(15) 0.0257(5) Uani 1 1 d . . .
N44 N 0.5378(2) 0.89641(19) 0.55009(15) 0.0248(5) Uani 1 1 d . . .
N46 N 0.4259(2) 1.0162(2) 0.58841(15) 0.0279(5) Uani 1 1 d . . .
N50 N 0.7632(4) 0.2387(3) 0.6925(3) 0.0609(10) Uani 1 1 d . . .
O61 O 0.2502(2) 0.14220(16) 0.38204(15) 0.0329(5) Uani 1 1 d . . .
O62 O 0.2618(3) -0.04397(18) 0.36285(17) 0.0435(6) Uani 1 1 d . . .
O63 O 0.1864(2) 0.0667(2) 0.23884(16) 0.0549(8) Uani 1 1 d . . .
O64 O 0.3905(2) 0.0696(2) 0.3210(2) 0.0553(7) Uani 1 1 d . . .
O66 O 0.1914(3) 0.2725(3) 0.5663(3) 0.0929(14) Uani 1 1 d . . .
O67 O 0.0066(3) 0.3281(2) 0.5749(2) 0.0649(9) Uani 1 1 d . . .
O68 O 0.0626(4) 0.3730(4) 0.4526(2) 0.1073(18) Uani 1 1 d . . .
O69 O 0.1562(3) 0.4510(3) 0.5887(3) 0.0739(11) Uani 1 1 d . . .
O71 O 0.7222(4) 0.9262(4) 0.4149(3) 0.1085(17) Uani 1 1 d . A .
O72 O 0.8312(4) 1.0652(3) 0.4915(2) 0.0829(12) Uani 1 1 d . A .
O73 O 0.9218(3) 0.9439(4) 0.4210(2) 0.1004(16) Uani 1 1 d . A .
O74A O 0.9256(14) 0.9372(14) 0.5675(6) 0.070(5) Uani 0.38(2) 1 d PU A 2
O75B O 0.8503(13) 0.8717(10) 0.5364(7) 0.106(5) Uani 0.62(2) 1 d P A 1

loop_
_atom_site_aniso_label
_atom_site_aniso_U_11
_atom_site_aniso_U_22
_atom_site_aniso_U_33
_atom_site_aniso_U_23
_atom_site_aniso_U_13
_atom_site_aniso_U_12
Ag1 0.01889(9) 0.01778(9) 0.02851(9) -0.00045(8) 0.00819(7) -0.00253(8)
Ag2 0.02025(9) 0.01955(10) 0.02619(9) -0.00073(8) 0.00964(7) 0.00119(8)
Ag3 0.02342(10) 0.02196(10) 0.02772(9) 0.00092(8) 0.01022(7) 0.00338(8)
C2 0.0183(12) 0.0261(14) 0.0178(11) 0.0015(10) 0.0052(9) -0.0041(11)
C4 0.0207(14) 0.0417(18) 0.0278(14) 0.0034(12) 0.0084(11) 0.0042(13)
C5 0.0226(14) 0.0333(16) 0.0301(14) -0.0042(12) 0.0091(11) 0.0008(12)
C6 0.0233(15) 0.0336(18) 0.065(2) 0.0192(16) 0.0136(15) -0.0062(13)
C7 0.0334(18) 0.0267(17) 0.059(2) 0.0052(15) -0.0018(15) -0.0139(14)
C9 0.0288(15) 0.0195(13) 0.0179(12) 0.0010(10) 0.0068(10) -0.0062(11)
C11 0.050(2) 0.0164(14) 0.0291(14) -0.0035(11) 0.0081(13) -0.0033(13)
C12 0.0429(18) 0.0243(15) 0.0247(14) -0.0015(11) 0.0149(12) -0.0013(13)
C14 0.0231(13) 0.0162(13) 0.0209(12) -0.0016(9) 0.0063(10) -0.0050(10)
C16 0.0366(16) 0.0170(14) 0.0315(14) -0.0022(11) 0.0129(12) -0.0082(12)
C17 0.0310(16) 0.0194(14) 0.0310(15) -0.0013(11) 0.0105(12) 0.0017(12)
C18 0.0253(14) 0.0296(16) 0.0303(14) 0.0007(12) 0.0116(11) -0.0110(12)
C19 0.0268(14) 0.0287(15) 0.0314(14) 0.0032(12) 0.0165(12) -0.0085(12)
C21 0.0176(12) 0.0205(13) 0.0208(11) 0.0002(10) 0.0066(10) -0.0027(10)
C23 0.0211(13) 0.0271(15) 0.0262(13) -0.0028(11) 0.0099(10) 0.0006(11)
C24 0.0229(14) 0.0204(13) 0.0252(12) 0.0005(10) 0.0081(10) 0.0017(11)
C26 0.0226(13) 0.0229(14) 0.0189(11) -0.0010(10) 0.0052(10) 0.0031(10)
C28 0.0306(15) 0.0245(15) 0.0251(13) -0.0011(11) 0.0062(11) -0.0022(12)
C29 0.0225(14) 0.0304(15) 0.0249(13) 0.0000(11) 0.0077(11) -0.0013(12)
C30 0.0346(16) 0.0269(15) 0.0241(13) -0.0058(11) 0.0068(11) 0.0113(13)
C31 0.0295(15) 0.0326(16) 0.0232(13) -0.0034(11) 0.0094(11) 0.0113(13)
C33 0.0231(13) 0.0271(14) 0.0181(11) 0.0011(10) 0.0067(10) 0.0075(11)
C35 0.0228(14) 0.0423(18) 0.0258(13) 0.0042(12) 0.0120(11) 0.0078(13)
C36 0.0243(14) 0.0364(17) 0.0276(14) 0.0086(12) 0.0119(11) 0.0061(13)
C38 0.0266(14) 0.0225(14) 0.0188(12) 0.0029(10) 0.0074(10) 0.0079(11)
C40 0.0244(14) 0.0384(17) 0.0271(13) 0.0003(12) 0.0116(11) 0.0071(13)
C41 0.0254(14) 0.0295(15) 0.0287(13) -0.0019(12) 0.0086(11) 0.0036(12)
C42 0.0416(18) 0.0281(16) 0.0346(15) 0.0104(12) 0.0225(13) 0.0177(14)
C43 0.051(2) 0.0216(15) 0.0399(16) 0.0017(12) 0.0276(15) 0.0085(14)
C45 0.0369(16) 0.0191(13) 0.0178(11) 0.0033(10) 0.0105(11) 0.0042(12)
C47 0.0465(19) 0.0221(15) 0.0355(16) 0.0042(12) 0.0188(14) 0.0003(14)
C48 0.0396(17) 0.0247(15) 0.0308(14) 0.0020(12) 0.0129(13) 0.0003(13)
C51 0.052(2) 0.0346(19) 0.055(2) -0.0004(16) 0.0216(18) -0.0121(18)
C52 0.055(3) 0.054(3) 0.069(3) 0.020(2) 0.015(2) 0.003(2)
Cl60 0.0257(3) 0.0188(3) 0.0269(3) 0.0012(2) 0.0115(3) 0.0052(2)
Cl65 0.0212(3) 0.0234(3) 0.0506(4) -0.0039(3) 0.0109(3) 0.0042(3)
Cl70 0.0674(7) 0.0758(8) 0.0547(5) 0.0376(5) 0.0379(5) 0.0403(6)
N1 0.0205(11) 0.0231(12) 0.0254(11) -0.0040(9) 0.0079(9) -0.0042(9)
N3 0.0190(11) 0.0329(14) 0.0260(11) 0.0064(10) 0.0049(9) -0.0054(10)
N8 0.0274(13) 0.0193(11) 0.0246(11) -0.0041(9) 0.0124(9) -0.0023(10)
N10 0.0305(13) 0.0214(13) 0.0276(12) 0.0017(10) 0.0026(10) -0.0114(11)
N13 0.0234(12) 0.0158(11) 0.0258(11) -0.0005(9) 0.0096(9) -0.0015(9)
N15 0.0275(12) 0.0193(11) 0.0244(11) 0.0005(9) 0.0101(9) -0.0068(10)
N20 0.0210(11) 0.0190(11) 0.0249(11) -0.0017(9) 0.0097(9) -0.0024(9)
N22 0.0213(11) 0.0220(12) 0.0233(11) -0.0002(9) 0.0095(9) -0.0034(9)
N25 0.0196(11) 0.0232(12) 0.0243(11) -0.0016(9) 0.0076(9) 0.0024(9)
N27 0.0265(12) 0.0208(12) 0.0228(11) -0.0040(9) 0.0069(9) 0.0030(10)
N32 0.0226(12) 0.0264(13) 0.0244(11) 0.0040(9) 0.0093(9) 0.0034(10)
N34 0.0254(12) 0.0286(13) 0.0199(10) 0.0012(9) 0.0087(9) 0.0099(10)
N37 0.0258(12) 0.0200(12) 0.0266(11) -0.0020(9) 0.0073(10) 0.0047(10)
N39 0.0305(13) 0.0269(13) 0.0231(11) 0.0054(9) 0.0135(10) 0.0127(10)
N44 0.0275(12) 0.0227(12) 0.0239(11) 0.0019(9) 0.0081(9) 0.0011(10)
N46 0.0421(15) 0.0169(12) 0.0282(12) 0.0034(9) 0.0164(11) 0.0066(11)
N50 0.054(2) 0.048(2) 0.091(3) -0.0036(19) 0.038(2) -0.0063(18)
O61 0.0426(13) 0.0200(10) 0.0401(11) -0.0081(9) 0.0189(10) 0.0000(9)
O62 0.0715(18) 0.0180(11) 0.0518(14) 0.0054(10) 0.0350(13) 0.0069(11)
O63 0.0572(18) 0.0755(19) 0.0284(11) -0.0022(12) 0.0091(11) 0.0370(15)
O64 0.0376(14) 0.0468(16) 0.094(2) -0.0078(14) 0.0393(14) -0.0013(12)
O66 0.0458(18) 0.0383(17) 0.199(5) 0.019(2) 0.046(2) 0.0262(14)
O67 0.0447(16) 0.0411(16) 0.124(3) 0.0030(16) 0.0482(18) -0.0043(13)
O68 0.097(3) 0.177(5) 0.0492(18) 0.000(2) 0.0258(19) 0.065(3)
O69 0.0559(18) 0.059(2) 0.123(3) -0.0491(19) 0.052(2) -0.0263(15)
O71 0.103(3) 0.129(4) 0.113(3) -0.051(3) 0.062(3) -0.079(3)
O72 0.110(3) 0.078(3) 0.068(2) -0.0293(18) 0.039(2) -0.048(2)
O73 0.067(2) 0.188(5) 0.0586(19) 0.051(2) 0.0363(17) 0.071(3)
O74A 0.085(8) 0.086(8) 0.048(5) 0.043(4) 0.035(4) 0.057(6)
O75B 0.138(10) 0.111(8) 0.093(6) 0.075(6) 0.070(7) 0.052(8)

loop_
_atom_type_symbol
_atom_type_description
_atom_type_scat_dispersion_real
_atom_type_scat_dispersion_imag
_atom_type_scat_source
C C 0.0033 0.0016 'International Tables Vol C Tables 4.2.6.8 and 6.1.1.4'
H H 0.0000 0.0000 'International Tables Vol C Tables 4.2.6.8 and 6.1.1.4'
Ag Ag -0.8971 1.1015 'International Tables Vol C Tables 4.2.6.8 and 6.1.1.4'
Cl Cl 0.1484 0.1585 'International Tables Vol C Tables 4.2.6.8 and 6.1.1.4'
N N 0.0061 0.0033 'International Tables Vol C Tables 4.2.6.8 and 6.1.1.4'
O O 0.0106 0.0060 'International Tables Vol C Tables 4.2.6.8 and 6.1.1.4'

loop_
_geom_angle_atom_site_label_1
_geom_angle_atom_site_label_2
_geom_angle_atom_site_label_3
_geom_angle
N1 Ag1 Ag2 86.82(6)
N13 Ag1 Ag2 98.26(6)
N13 Ag1 N1 174.71(9)
Ag1 Ag2 Ag3 111.019(8)
N8 Ag2 Ag1 83.03(6)
N8 Ag2 Ag3 73.52(6)
N8 Ag2 N20 101.43(8)
N8 Ag2 N25 132.93(8)
N8 Ag2 N37 112.30(8)
N20 Ag2 Ag1 81.20(6)
N20 Ag2 Ag3 165.59(6)
N25 Ag2 Ag1 67.55(6)
N25 Ag2 Ag3 83.50(6)
N25 Ag2 N20 108.93(8)
N25 Ag2 N37 101.95(8)
N37 Ag2 Ag1 164.26(6)
N37 Ag2 Ag3 78.10(6)
N37 Ag2 N20 91.84(8)
N32 Ag3 Ag2 93.31(6)
N44 Ag3 Ag2 89.34(6)
N44 Ag3 N32 174.61(10)
N1 C2 C9 130.8(2)
N1 C2 N3 110.5(2)
N3 C2 C9 118.6(3)
C5 C4 H4 126.9
C5 C4 N3 106.3(3)
N3 C4 H4 126.9
C4 C5 H5 125.0
C4 C5 N1 110.0(3)
N1 C5 H5 125.0
H6A C6 H6B 108.2
C7 C6 H6A 109.8
C7 C6 H6B 109.8
N3 C6 H6A 109.8
N3 C6 H6B 109.8
N3 C6 C7 109.5(3)
C6 C7 H7A 110.0
C6 C7 H7B 110.0
H7A C7 H7B 108.4
N10 C7 C6 108.4(3)
N10 C7 H7A 110.0
N10 C7 H7B 110.0
N8 C9 C2 130.6(3)
N8 C9 N10 111.5(3)
N10 C9 C2 117.9(3)
C12 C11 H11 126.7
C12 C11 N10 106.7(3)
N10 C11 H11 126.7
C11 C12 H12 125.1
C11 C12 N8 109.9(3)
N8 C12 H12 125.1
N13 C14 C21 130.6(2)
N13 C14 N15 110.9(2)
N15 C14 C21 118.3(2)
C17 C16 H16 127.0
C17 C16 N15 106.0(3)
N15 C16 H16 127.0
C16 C17 H17 125.1
C16 C17 N13 109.8(3)
N13 C17 H17 125.1
H18A C18 H18B 108.3
C19 C18 H18A 109.9
C19 C18 H18B 109.9
N15 C18 H18A 109.9
N15 C18 H18B 109.9
N15 C18 C19 108.7(2)
C18 C19 H19A 109.9
C18 C19 H19B 109.9
H19A C19 H19B 108.3
N22 C19 C18 109.0(2)
N22 C19 H19A 109.9
N22 C19 H19B 109.9
N20 C21 C14 130.8(2)
N20 C21 N22 111.5(2)
N22 C21 C14 117.7(2)
C24 C23 H23 126.9
C24 C23 N22 106.2(2)
N22 C23 H23 126.9
C23 C24 H24 125.0
C23 C24 N20 110.0(2)
N20 C24 H24 125.0
N25 C26 C33 130.4(3)
N25 C26 N27 110.9(3)
N27 C26 C33 118.7(2)
C29 C28 H28 126.8
C29 C28 N27 106.4(3)
N27 C28 H28 126.8
C28 C29 H29 125.0
C28 C29 N25 110.0(3)
N25 C29 H29 125.0
H30A C30 H30B 108.3
C31 C30 H30A 109.9
C31 C30 H30B 109.9
N27 C30 H30A 109.9
N27 C30 H30B 109.9
N27 C30 C31 108.8(2)
C30 C31 H31A 109.9
C30 C31 H31B 109.9
H31A C31 H31B 108.3
N34 C31 C30 109.1(2)
N34 C31 H31A 109.9
N34 C31 H31B 109.9
N32 C33 C26 131.3(3)
N32 C33 N34 111.1(3)
N34 C33 C26 117.5(3)
C36 C35 H35 126.9
C36 C35 N34 106.1(3)
N34 C35 H35 126.9
C35 C36 H36 125.0
C35 C36 N32 110.0(3)
N32 C36 H36 125.0
N37 C38 C45 129.5(3)
N37 C38 N39 111.8(3)
N39 C38 C45 118.6(3)
C41 C40 H40 126.9
N39 C40 H40 126.9
N39 C40 C41 106.3(3)
C40 C41 H41 125.0
C40 C41 N37 110.0(3)
N37 C41 H41 125.0
H42A C42 H42B 108.3
C43 C42 H42A 109.8
C43 C42 H42B 109.8
N39 C42 H42A 109.8
N39 C42 H42B 109.8
N39 C42 C43 109.2(2)
C42 C43 H43A 109.7
C42 C43 H43B 109.7
H43A C43 H43B 108.2
N46 C43 C42 109.9(2)
N46 C43 H43A 109.7
N46 C43 H43B 109.7
N44 C45 C38 131.2(3)
N44 C45 N46 110.9(3)
N46 C45 C38 117.8(3)
C48 C47 H47 127.0
C48 C47 N46 106.1(3)
N46 C47 H47 127.0
C47 C48 H48 125.0
C47 C48 N44 109.9(3)
N44 C48 H48 125.0
N50 C51 C52 178.7(5)
C51 C52 H52A 109.5
C51 C52 H52B 109.5
C51 C52 H52C 109.5
H52A C52 H52B 109.5
H52A C52 H52C 109.5
H52B C52 H52C 109.5
O62 Cl60 O61 109.61(13)
O62 Cl60 O63 108.66(18)
O62 Cl60 O64 109.17(17)
O63 Cl60 O61 109.06(14)
O64 Cl60 O61 110.56(15)
O64 Cl60 O63 109.75(18)
O66 Cl65 O67 111.2(2)
O66 Cl65 O69 108.8(2)
O67 Cl65 O69 107.89(19)
O68 Cl65 O66 110.0(3)
O68 Cl65 O67 110.2(2)
O68 Cl65 O69 108.6(3)
O71 Cl70 O74A 138.9(8)
O71 Cl70 O75B 95.0(7)
O72 Cl70 O71 103.9(3)
O72 Cl70 O73 110.2(3)
O72 Cl70 O74A 89.2(6)
O72 Cl70 O75B 121.1(5)
O73 Cl70 O71 109.3(3)
O73 Cl70 O74A 101.8(5)
O73 Cl70 O75B 115.0(3)
O75B Cl70 O74A 46.7(5)
C2 N1 Ag1 128.71(19)
C2 N1 C5 105.6(2)
C5 N1 Ag1 125.2(2)
C2 N3 C4 107.6(2)
C2 N3 C6 121.7(3)
C4 N3 C6 130.6(3)
C9 N8 Ag2 125.68(18)
C9 N8 C12 105.0(2)
C12 N8 Ag2 124.8(2)
C9 N10 C7 121.9(3)
C9 N10 C11 106.9(3)
C11 N10 C7 131.0(3)
C14 N13 Ag1 130.67(19)
C14 N13 C17 105.3(2)
C17 N13 Ag1 124.0(2)
C14 N15 C16 108.1(2)
C14 N15 C18 121.9(2)
C16 N15 C18 129.8(2)
C21 N20 Ag2 135.51(18)
C21 N20 C24 105.2(2)
C24 N20 Ag2 118.44(17)
C21 N22 C19 123.6(2)
C21 N22 C23 107.0(2)
C23 N22 C19 129.2(2)
C26 N25 Ag2 133.91(19)
C26 N25 C29 105.4(2)
C29 N25 Ag2 118.97(18)
C26 N27 C28 107.3(2)
C26 N27 C30 122.5(3)
C28 N27 C30 130.0(3)
C33 N32 Ag3 131.15(19)
C33 N32 C36 105.4(2)
C36 N32 Ag3 123.3(2)
C33 N34 C31 122.5(3)
C33 N34 C35 107.3(3)
C35 N34 C31 130.0(2)
C38 N37 Ag2 122.24(19)
C38 N37 C41 104.8(2)
C41 N37 Ag2 122.47(19)
C38 N39 C40 107.0(2)
C38 N39 C42 122.8(3)
C40 N39 C42 130.1(3)
C45 N44 Ag3 128.6(2)
C45 N44 C48 105.7(2)
C48 N44 Ag3 125.5(2)
C45 N46 C43 122.6(3)
C45 N46 C47 107.3(3)
C47 N46 C43 130.0(3)

loop_
_geom_bond_atom_site_label_1
_geom_bond_atom_site_label_2
_geom_bond_distance
Ag1 Ag2 3.0487(3)
Ag1 N1 2.120(2)
Ag1 N13 2.112(2)
Ag2 Ag3 3.0860(3)
Ag2 N8 2.261(2)
Ag2 N20 2.392(2)
Ag2 N25 2.262(2)
Ag2 N37 2.388(2)
Ag3 N32 2.120(2)
Ag3 N44 2.118(2)
C2 C9 1.439(4)
C2 N1 1.330(4)
C2 N3 1.356(3)
C4 H4 0.9300
C4 C5 1.349(4)
C4 N3 1.374(4)
C5 H5 0.9300
C5 N1 1.384(4)
C6 H6A 0.9700
C6 H6B 0.9700
C6 C7 1.508(6)
C6 N3 1.476(4)
C7 H7A 0.9700
C7 H7B 0.9700
C7 N10 1.469(4)
C9 N8 1.330(4)
C9 N10 1.358(4)
C11 H11 0.9300
C11 C12 1.359(5)
C11 N10 1.367(4)
C12 H12 0.9300
C12 N8 1.382(4)
C14 C21 1.449(4)
C14 N13 1.328(4)
C14 N15 1.352(3)
C16 H16 0.9300
C16 C17 1.363(4)
C16 N15 1.364(4)
C17 H17 0.9300
C17 N13 1.387(4)
C18 H18A 0.9700
C18 H18B 0.9700
C18 C19 1.514(4)
C18 N15 1.476(4)
C19 H19A 0.9700
C19 H19B 0.9700
C19 N22 1.469(3)
C21 N20 1.320(3)
C21 N22 1.357(3)
C23 H23 0.9300
C23 C24 1.358(4)
C23 N22 1.369(4)
C24 H24 0.9300
C24 N20 1.380(3)
C26 C33 1.446(4)
C26 N25 1.327(3)
C26 N27 1.357(4)
C28 H28 0.9300
C28 C29 1.357(4)
C28 N27 1.363(4)
C29 H29 0.9300
C29 N25 1.374(4)
C30 H30A 0.9700
C30 H30B 0.9700
C30 C31 1.520(4)
C30 N27 1.473(4)
C31 H31A 0.9700
C31 H31B 0.9700
C31 N34 1.464(4)
C33 N32 1.328(4)
C33 N34 1.357(4)
C35 H35 0.9300
C35 C36 1.361(5)
C35 N34 1.372(4)
C36 H36 0.9300
C36 N32 1.378(4)
C38 C45 1.436(4)
C38 N37 1.327(4)
C38 N39 1.357(4)
C40 H40 0.9300
C40 C41 1.368(4)
C40 N39 1.364(4)
C41 H41 0.9300
C41 N37 1.381(4)
C42 H42A 0.9700
C42 H42B 0.9700
C42 C43 1.526(5)
C42 N39 1.464(4)
C43 H43A 0.9700
C43 H43B 0.9700
C43 N46 1.462(4)
C45 N44 1.317(4)
C45 N46 1.362(4)
C47 H47 0.9300
C47 C48 1.358(4)
C47 N46 1.368(4)
C48 H48 0.9300
C48 N44 1.379(4)
C51 C52 1.455(6)
C51 N50 1.130(5)
C52 H52A 0.9600
C52 H52B 0.9600
C52 H52C 0.9600
Cl60 O61 1.442(2)
Cl60 O62 1.429(2)
Cl60 O63 1.432(3)
Cl60 O64 1.430(3)
Cl65 O66 1.418(3)
Cl65 O67 1.420(3)
Cl65 O68 1.401(4)
Cl65 O69 1.421(3)
Cl70 O71 1.446(4)
Cl70 O72 1.422(4)
Cl70 O73 1.428(3)
Cl70 O74A 1.546(10)
Cl70 O75B 1.448(6)

loop_
_geom_torsion_atom_site_label_1
_geom_torsion_atom_site_label_2
_geom_torsion_atom_site_label_3
_geom_torsion_atom_site_label_4
_geom_torsion
Ag1 Ag2 Ag3 N32 30.68(6)
Ag1 Ag2 Ag3 N44 -144.62(6)
Ag1 Ag2 N8 C9 51.0(2)
Ag1 Ag2 N8 C12 -156.6(2)
Ag1 Ag2 N20 C21 -34.5(2)
Ag1 Ag2 N20 C24 157.74(19)
Ag1 Ag2 N25 C26 -76.8(2)
Ag1 Ag2 N25 C29 85.9(2)
Ag1 Ag2 N37 C38 171.47(15)
Ag1 Ag2 N37 C41 32.0(4)
Ag2 Ag1 N1 C2 45.7(2)
Ag2 Ag1 N1 C5 -143.4(2)
Ag2 Ag1 N13 C14 -24.4(2)
Ag2 Ag1 N13 C17 159.0(2)
Ag2 Ag3 N32 C33 28.7(2)
Ag2 Ag3 N32 C36 -156.4(2)
Ag2 Ag3 N44 C45 -37.5(2)
Ag2 Ag3 N44 C48 136.9(2)
Ag3 Ag2 N8 C9 -63.4(2)
Ag3 Ag2 N8 C12 89.0(2)
Ag3 Ag2 N20 C21 176.59(16)
Ag3 Ag2 N20 C24 8.9(4)
Ag3 Ag2 N25 C26 39.1(2)
Ag3 Ag2 N25 C29 -158.2(2)
Ag3 Ag2 N37 C38 -61.4(2)
Ag3 Ag2 N37 C41 159.2(2)
C2 C9 N8 Ag2 -21.5(4)
C2 C9 N8 C12 -178.3(3)
C2 C9 N10 C7 -6.1(4)
C2 C9 N10 C11 178.5(2)
C4 C5 N1 Ag1 -171.64(19)
C4 C5 N1 C2 0.9(3)
C5 C4 N3 C2 -1.3(3)
C5 C4 N3 C6 -177.9(3)
C6 C7 N10 C9 40.7(4)
C6 C7 N10 C11 -145.1(3)
C7 C6 N3 C2 34.3(4)
C7 C6 N3 C4 -149.4(3)
C9 C2 N1 Ag1 -11.6(4)
C9 C2 N1 C5 176.1(3)
C9 C2 N3 C4 -176.2(2)
C9 C2 N3 C6 0.8(4)
C11 C12 N8 Ag2 -156.5(2)
C11 C12 N8 C9 0.6(3)
C12 C11 N10 C7 -175.1(3)
C12 C11 N10 C9 -0.3(3)
C14 C21 N20 Ag2 15.2(4)
C14 C21 N20 C24 -176.0(3)
C14 C21 N22 C19 0.5(4)
C14 C21 N22 C23 175.6(2)
C16 C17 N13 Ag1 177.31(19)
C16 C17 N13 C14 0.0(3)
C17 C16 N15 C14 1.0(3)
C17 C16 N15 C18 175.0(3)
C18 C19 N22 C21 -33.3(3)
C18 C19 N22 C23 152.7(3)
C19 C18 N15 C14 -41.9(3)
C19 C18 N15 C16 144.8(3)
C21 C14 N13 Ag1 -2.1(4)
C21 C14 N13 C17 175.0(3)
C21 C14 N15 C16 -176.2(2)
C21 C14 N15 C18 9.2(4)
C23 C24 N20 Ag2 170.99(17)
C23 C24 N20 C21 -0.1(3)
C24 C23 N22 C19 176.7(3)
C24 C23 N22 C21 2.0(3)
C26 C33 N32 Ag3 -2.2(4)
C26 C33 N32 C36 -177.8(3)
C26 C33 N34 C31 -6.5(4)
C26 C33 N34 C35 178.4(2)
C28 C29 N25 Ag2 -166.79(18)
C28 C29 N25 C26 0.4(3)
C29 C28 N27 C26 -1.1(3)
C29 C28 N27 C30 -176.5(3)
C30 C31 N34 C33 39.9(3)
C30 C31 N34 C35 -146.2(3)
C31 C30 N27 C26 34.6(3)
C31 C30 N27 C28 -150.6(3)
C33 C26 N25 Ag2 -18.5(5)
C33 C26 N25 C29 177.1(3)
C33 C26 N27 C28 -177.1(2)
C33 C26 N27 C30 -1.3(4)
C35 C36 N32 Ag3 -176.24(18)
C35 C36 N32 C33 -0.2(3)
C36 C35 N34 C31 -174.9(3)
C36 C35 N34 C33 -0.4(3)
C38 C45 N44 Ag3 -4.0(4)
C38 C45 N44 C48 -179.3(3)
C38 C45 N46 C43 2.4(4)
C38 C45 N46 C47 178.7(2)
C40 C41 N37 Ag2 143.93(19)
C40 C41 N37 C38 -1.4(3)
C41 C40 N39 C38 1.0(3)
C41 C40 N39 C42 179.3(3)
C42 C43 N46 C45 -35.5(4)
C42 C43 N46 C47 149.1(3)
C43 C42 N39 C38 -34.4(3)
C43 C42 N39 C40 147.5(3)
C45 C38 N37 Ag2 34.5(4)
C45 C38 N37 C41 179.9(3)
C45 C38 N39 C40 179.9(2)
C45 C38 N39 C42 1.4(4)
C47 C48 N44 Ag3 -175.6(2)
C47 C48 N44 C45 -0.2(3)
C48 C47 N46 C43 177.4(3)
C48 C47 N46 C45 1.5(3)
N1 Ag1 Ag2 Ag3 21.85(6)
N1 Ag1 Ag2 N8 -47.47(8)
N1 Ag1 Ag2 N20 -150.23(8)
N1 Ag1 Ag2 N25 94.99(9)
N1 Ag1 Ag2 N37 145.2(2)
N1 Ag1 N13 C14 139.2(9)
N1 Ag1 N13 C17 -37.3(11)
N1 C2 C9 N8 -17.1(5)
N1 C2 C9 N10 165.6(3)
N1 C2 N3 C4 1.9(3)
N1 C2 N3 C6 179.0(3)
N3 C2 C9 N8 160.7(3)
N3 C2 C9 N10 -16.7(4)
N3 C2 N1 Ag1 170.47(17)
N3 C2 N1 C5 -1.8(3)
N3 C4 C5 N1 0.2(3)
N3 C6 C7 N10 -51.5(3)
N8 Ag2 Ag3 N32 106.25(9)
N8 Ag2 Ag3 N44 -69.05(9)
N8 Ag2 N20 C21 -115.5(3)
N8 Ag2 N20 C24 76.7(2)
N8 Ag2 N25 C26 -21.1(3)
N8 Ag2 N25 C29 141.58(19)
N8 Ag2 N37 C38 5.1(2)
N8 Ag2 N37 C41 -134.4(2)
N8 C9 N10 C7 176.1(3)
N8 C9 N10 C11 0.7(3)
N10 C9 N8 Ag2 155.98(18)
N10 C9 N8 C12 -0.8(3)
N10 C11 C12 N8 -0.2(3)
N13 Ag1 Ag2 Ag3 -159.64(6)
N13 Ag1 Ag2 N8 131.04(9)
N13 Ag1 Ag2 N20 28.28(8)
N13 Ag1 Ag2 N25 -86.50(9)
N13 Ag1 Ag2 N37 -36.3(2)
N13 Ag1 N1 C2 -118.1(10)
N13 Ag1 N1 C5 52.8(11)
N13 C14 C21 N20 16.6(5)
N13 C14 C21 N22 -160.6(3)
N13 C14 N15 C16 -1.0(3)
N13 C14 N15 C18 -175.6(2)
N15 C14 C21 N20 -169.3(3)
N15 C14 C21 N22 13.4(3)
N15 C14 N13 Ag1 -176.42(18)
N15 C14 N13 C17 0.6(3)
N15 C16 C17 N13 -0.6(3)
N15 C18 C19 N22 50.1(3)
N20 Ag2 Ag3 N32 177.5(2)
N20 Ag2 Ag3 N44 2.2(2)
N20 Ag2 N8 C9 130.6(2)
N20 Ag2 N8 C12 -77.0(2)
N20 Ag2 N25 C26 -148.4(2)
N20 Ag2 N25 C29 14.3(2)
N20 Ag2 N37 C38 108.2(2)
N20 Ag2 N37 C41 -31.2(2)
N20 C21 N22 C19 -177.3(2)
N20 C21 N22 C23 -2.2(3)
N22 C21 N20 Ag2 -167.41(18)
N22 C21 N20 C24 1.4(3)
N22 C23 C24 N20 -1.2(3)
N25 Ag2 Ag3 N32 -32.22(9)
N25 Ag2 Ag3 N44 152.48(9)
N25 Ag2 N8 C9 0.8(3)
N25 Ag2 N8 C12 153.2(2)
N25 Ag2 N20 C21 28.0(3)
N25 Ag2 N20 C24 -139.75(19)
N25 Ag2 N37 C38 -142.0(2)
N25 Ag2 N37 C41 78.6(2)
N25 C26 C33 N32 -15.3(5)
N25 C26 C33 N34 167.1(3)
N25 C26 N27 C28 1.4(3)
N25 C26 N27 C30 177.2(2)
N27 C26 C33 N32 162.8(3)
N27 C26 C33 N34 -14.8(4)
N27 C26 N25 Ag2 163.28(18)
N27 C26 N25 C29 -1.1(3)
N27 C28 C29 N25 0.4(3)
N27 C30 C31 N34 -50.3(3)
N32 Ag3 N44 C45 -157.0(9)
N32 Ag3 N44 C48 17.4(11)
N32 C33 N34 C31 175.4(2)
N32 C33 N34 C35 0.3(3)
N34 C33 N32 Ag3 175.56(18)
N34 C33 N32 C36 -0.1(3)
N34 C35 C36 N32 0.3(3)
N37 Ag2 Ag3 N32 -135.93(9)
N37 Ag2 Ag3 N44 48.77(9)
N37 Ag2 N8 C9 -132.6(2)
N37 Ag2 N8 C12 19.8(2)
N37 Ag2 N20 C21 131.3(3)
N37 Ag2 N20 C24 -36.4(2)
N37 Ag2 N25 C26 115.5(3)
N37 Ag2 N25 C29 -81.8(2)
N37 C38 C45 N44 19.3(5)
N37 C38 C45 N46 -161.1(3)
N37 C38 N39 C40 -2.0(3)
N37 C38 N39 C42 179.5(2)
N39 C38 C45 N44 -162.9(3)
N39 C38 C45 N46 16.6(4)
N39 C38 N37 Ag2 -143.35(19)
N39 C38 N37 C41 2.1(3)
N39 C40 C41 N37 0.2(3)
N39 C42 C43 N46 48.2(3)
N44 Ag3 N32 C33 148.0(9)
N44 Ag3 N32 C36 -37.0(11)
N44 C45 N46 C43 -178.0(2)
N44 C45 N46 C47 -1.7(3)
N46 C45 N44 Ag3 176.40(17)
N46 C45 N44 C48 1.1(3)
N46 C47 C48 N44 -0.8(3)
